data_7116864
loop_
_publ_author_name
'Min Chen'
'Hui Zhao'
'Chun-Sen Liu'
'Xi Wang'
'Heng-Zhen Shi'
'Miao Du'

_publ_section_title
;
 Template-directed construction of conformational supramolecular isomers
 for bilayer porous metal-organic frameworks with distinct gas sorption
 behaviors
;
_journal_name_full Chem.Commun.
_journal_page_first 6014
_journal_paper_doi 10.1039/C5cc00018A
_journal_volume 51
_journal_year 2015
_chemical_formula_sum 'C18 H11.33 Co O6.67'
_chemical_formula_weight 393.20
_chemical_name_systematic
; 
 ? 
;
_space_group_IT_number 163
_symmetry_cell_setting trigonal
_symmetry_space_group_name_Hall '-P 3 2c'
_symmetry_space_group_name_H-M 'P -3 1 c'
_atom_sites_solution_hydrogens geom
_atom_sites_solution_primary direct
_atom_sites_solution_secondary difmap
_audit_creation_method SHELXL-97
_audit_update_record
;
2014-10-26 deposited with the CCDC.
2015-02-25 downloaded from the CCDC.
;
_cell_angle_alpha 90.00
_cell_angle_beta 90.00
_cell_angle_gamma 120.00
_cell_formula_units_Z 6
_cell_length_a 16.7639(7)
_cell_length_b 16.7639(7)
_cell_length_c 14.9592(11)
_cell_measurement_reflns_used 1807
_cell_measurement_temperature 120.0(1)
_cell_measurement_theta_max 27.2120
_cell_measurement_theta_min 3.6440
_cell_volume 3640.7(3)
_computing_cell_refinement
;
CrysAlisPro, Agilent Technologies,
Version 1.171.36.32 (release 02-08-2013 CrysAlis171 .NET)
(compiled Aug  2 2013,16:46:58)
;
_computing_data_collection
;
CrysAlisPro, Agilent Technologies,
Version 1.171.36.32 (release 02-08-2013 CrysAlis171 .NET)
(compiled Aug  2 2013,16:46:58)
;
_computing_data_reduction
;
CrysAlisPro, Agilent Technologies,
Version 1.171.36.32 (release 02-08-2013 CrysAlis171 .NET)
(compiled Aug  2 2013,16:46:58)
;
_computing_molecular_graphics 'SHELXTL (Sheldrick, 2008)'
_computing_publication_material 'SHELXTL and PLATON (Spek, 2009)'
_computing_structure_refinement 'SHELXL97 (Sheldrick, 2008)'
_computing_structure_solution 'SHELXS97 (Sheldrick, 2008)'
_diffrn_ambient_temperature 120.0(1)
_diffrn_measured_fraction_theta_full 0.997
_diffrn_measured_fraction_theta_max 0.997
_diffrn_measurement_device_type 'Xcalibur, Eos, Gemini'
_diffrn_measurement_method '\w scans'
_diffrn_radiation_monochromator graphite
_diffrn_radiation_source 'Enhance (Mo) X-ray Source'
_diffrn_radiation_type MoK\a
_diffrn_radiation_wavelength 0.71073
_diffrn_reflns_av_R_equivalents 0.0313
_diffrn_reflns_av_sigmaI/netI 0.0379
_diffrn_reflns_limit_h_max 11
_diffrn_reflns_limit_h_min -14
_diffrn_reflns_limit_k_max 19
_diffrn_reflns_limit_k_min -5
_diffrn_reflns_limit_l_max 13
_diffrn_reflns_limit_l_min -17
_diffrn_reflns_number 6624
_diffrn_reflns_theta_full 25.00
_diffrn_reflns_theta_max 25.00
_diffrn_reflns_theta_min 3.06
_diffrn_standards_decay_% 0
_diffrn_standards_interval_count 0
_diffrn_standards_interval_time 0
_diffrn_standards_number 0
_exptl_absorpt_coefficient_mu 0.732
_exptl_absorpt_correction_T_max 0.8919
_exptl_absorpt_correction_T_min 0.8556
_exptl_absorpt_correction_type multi-scan
_exptl_absorpt_process_details
;
CrysAlisPro, Agilent Technologies,
Version 1.171.36.32 (release 02-08-2013 CrysAlis171 .NET)
(compiled Aug  2 2013,16:46:58)
Empirical absorption correction using spherical harmonics,
 implemented in SCALE3 ABSPACK scaling algorithm.
;
_exptl_crystal_colour Blue
_exptl_crystal_density_diffrn 1.076
_exptl_crystal_density_method 'not measured'
_exptl_crystal_description Block
_exptl_crystal_F_000 1198
_exptl_crystal_size_max 0.22
_exptl_crystal_size_mid 0.16
_exptl_crystal_size_min 0.16
_refine_diff_density_max 1.194
_refine_diff_density_min -0.468
_refine_diff_density_rms 0.096
_refine_ls_extinction_method none
_refine_ls_goodness_of_fit_ref 1.030
_refine_ls_hydrogen_treatment constr
_refine_ls_matrix_type full
_refine_ls_number_parameters 117
_refine_ls_number_reflns 2150
_refine_ls_number_restraints 0
_refine_ls_restrained_S_all 1.030
_refine_ls_R_factor_all 0.0786
_refine_ls_R_factor_gt 0.0590
_refine_ls_shift/su_max 0.012
_refine_ls_shift/su_mean 0.002
_refine_ls_structure_factor_coef Fsqd
_refine_ls_weighting_details 'calc w=1/[\s^2^(Fo^2^)+(0.1417P)^2^+0.0000P] where P=(Fo^2^+2Fc^2^)/3'
_refine_ls_weighting_scheme calc
_refine_ls_wR_factor_gt 0.1880
_refine_ls_wR_factor_ref 0.2049
_reflns_number_gt 1503
_reflns_number_total 2150
_reflns_threshold_expression >2sigma(I)
_cod_data_source_file c5cc00018a2.cif
_cod_data_source_block 470-MOF_120K
_cod_original_sg_symbol_H-M P-31c
_cod_database_code 7116864

loop_
_symmetry_equiv_pos_as_xyz
'x, y, z'
'-y, x-y, z'
'-y, -x, -z+1/2'
'-x+y, -x, z'
'-x+y, y, -z+1/2'
'x, x-y, -z+1/2'
'-x, -y, -z'
'y, -x+y, -z'
'y, x, z-1/2'
'x-y, x, -z'
'x-y, -y, z-1/2'
'-x, -x+y, z-1/2'

loop_
_atom_site_label
_atom_site_type_symbol
_atom_site_fract_x
_atom_site_fract_y
_atom_site_fract_z
_atom_site_U_iso_or_equiv
_atom_site_adp_type
_atom_site_occupancy
_atom_site_symmetry_multiplicity
_atom_site_calc_flag
_atom_site_refinement_flags
_atom_site_disorder_assembly
_atom_site_disorder_group
Co1 Co 0.6667 0.3333 0.2500 0.0382(4) Uani 1 6 d S . .
Co2 Co 0.6667 0.3333 0.49120(7) 0.0466(4) Uani 1 3 d S . .
C1 C 0.7028(3) 0.4893(3) 0.3882(3) 0.0498(11) Uani 1 1 d . . .
C2 C 0.7319(2) 0.5886(3) 0.3814(3) 0.0415(9) Uani 1 1 d . . .
C3 C 0.7740(3) 0.6487(3) 0.4538(3) 0.0483(10) Uani 1 1 d . . .
H3 H 0.7825 0.6256 0.5073 0.058 Uiso 1 1 calc R . .
C4 C 0.8027(3) 0.7401(3) 0.4471(3) 0.0472(10) Uani 1 1 d . . .
H4 H 0.8302 0.7790 0.4956 0.057 Uiso 1 1 calc R . .
C5 C 0.7907(2) 0.7744(3) 0.3680(2) 0.0371(9) Uani 1 1 d . . .
C6 C 0.7492(3) 0.7181(3) 0.2964(2) 0.0432(9) Uani 1 1 d . . .
H6 H 0.7414 0.7423 0.2433 0.052 Uiso 1 1 calc R . .
C7 C 0.7190(3) 0.6257(3) 0.3033(3) 0.0462(10) Uani 1 1 d . . .
H7 H 0.6895 0.5872 0.2549 0.055 Uiso 1 1 calc R . .
C8 C 0.9097(2) 0.9316(2) 0.3650(2) 0.0321(8) Uani 1 1 d . . .
C9 C 0.9778(3) 0.9080(2) 0.3653(2) 0.0323(8) Uani 1 1 d . . .
H9 H 0.9629 0.8466 0.3656 0.039 Uiso 1 1 calc R . .
O1 O 0.66535(19) 0.4390(2) 0.3222(2) 0.0603(9) Uani 1 1 d . . .
O2 O 0.7170(2) 0.46306(19) 0.4633(2) 0.0595(9) Uani 1 1 d . . .
O3 O 0.81736(17) 0.86786(17) 0.35998(17) 0.0428(7) Uani 1 1 d . . .
O4 O 0.6667 0.3333 0.63680(17) 0.0242(9) Uani 1 3 d S . .
H4A H 0.6454 0.2786 0.6557 0.036 Uiso 0.11 1 d PR A 3
H4B H 0.7214 0.3668 0.6557 0.036 Uiso 0.11 1 d PR A 3
H4A' H 0.7214 0.3668 0.6557 0.036 Uiso 0.11 1 d PR . .
H4B' H 0.6332 0.3546 0.6557 0.036 Uiso 0.11 1 d PR . .
H4A" H 0.6332 0.3546 0.6557 0.036 Uiso 0.11 1 d PR A 1
H4B" H 0.6454 0.2786 0.6557 0.036 Uiso 0.11 1 d PR A 1

loop_
_atom_site_aniso_label
_atom_site_aniso_U_11
_atom_site_aniso_U_22
_atom_site_aniso_U_33
_atom_site_aniso_U_23
_atom_site_aniso_U_13
_atom_site_aniso_U_12
Co1 0.0219(5) 0.0219(5) 0.0708(8) 0.000 0.000 0.0110(2)
Co2 0.0310(4) 0.0310(4) 0.0779(7) 0.000 0.000 0.0155(2)
C1 0.025(2) 0.039(2) 0.089(3) -0.014(2) -0.011(2) 0.0183(19)
C2 0.0219(18) 0.026(2) 0.072(2) -0.0095(17) -0.0044(17) 0.0083(16)
C3 0.048(3) 0.029(2) 0.059(2) -0.0027(17) -0.0082(19) 0.0119(19)
C4 0.047(2) 0.030(2) 0.055(2) -0.0136(18) -0.0109(18) 0.0119(19)
C5 0.0216(18) 0.0268(19) 0.061(2) -0.0013(16) -0.0026(16) 0.0105(16)
C6 0.030(2) 0.041(2) 0.056(2) -0.0058(17) -0.0054(17) 0.0159(18)
C7 0.034(2) 0.039(2) 0.065(2) -0.0158(19) -0.0074(18) 0.0187(19)
C8 0.0257(19) 0.0271(18) 0.0401(18) 0.0007(14) 0.0001(14) 0.0107(16)
C9 0.031(2) 0.0222(18) 0.0421(18) 0.0001(14) -0.0031(15) 0.0124(15)
O1 0.0401(17) 0.0341(16) 0.111(2) -0.0330(16) -0.0259(16) 0.0214(14)
O2 0.0459(18) 0.0274(16) 0.101(2) -0.0062(15) -0.0180(16) 0.0151(14)
O3 0.0235(14) 0.0270(14) 0.0756(17) -0.0012(12) -0.0064(12) 0.0109(12)
O4 0.0332(14) 0.0332(14) 0.0062(15) 0.000 0.000 0.0166(7)

loop_
_atom_type_symbol
_atom_type_description
_atom_type_scat_dispersion_real
_atom_type_scat_dispersion_imag
_atom_type_scat_source
C C 0.0033 0.0016 'International Tables Vol C Tables 4.2.6.8 and 6.1.1.4'
H H 0.0000 0.0000 'International Tables Vol C Tables 4.2.6.8 and 6.1.1.4'
Co Co 0.3494 0.9721 'International Tables Vol C Tables 4.2.6.8 and 6.1.1.4'
O O 0.0106 0.0060 'International Tables Vol C Tables 4.2.6.8 and 6.1.1.4'

loop_
_geom_angle_atom_site_label_1
_geom_angle_atom_site_label_2
_geom_angle_atom_site_label_3
_geom_angle
_geom_angle_site_symmetry_1
_geom_angle_site_symmetry_3
O1 Co1 O1 85.23(19) 4_665 6
O1 Co1 O1 95.56(13) 4_665 2_655
O1 Co1 O1 83.67(16) 6 2_655
O1 Co1 O1 83.67(16) 4_665 5_655
O1 Co1 O1 95.56(13) 6 5_655
O1 Co1 O1 178.95(15) 2_655 5_655
O1 Co1 O1 178.95(15) 4_665 3_665
O1 Co1 O1 95.56(13) 6 3_665
O1 Co1 O1 85.23(19) 2_655 3_665
O1 Co1 O1 95.56(13) 5_655 3_665
O1 Co1 O1 95.56(13) 4_665 .
O1 Co1 O1 178.95(15) 6 .
O1 Co1 O1 95.56(13) 2_655 .
O1 Co1 O1 85.23(19) 5_655 .
O1 Co1 O1 83.67(16) 3_665 .
O2 Co2 O2 115.51(7) 4_665 2_655
O2 Co2 O2 115.51(7) 4_665 .
O2 Co2 O2 115.51(7) 2_655 .
O2 Co2 O4 102.41(10) 4_665 .
O2 Co2 O4 102.41(10) 2_655 .
O2 Co2 O4 102.41(10) . .
O1 C1 O2 125.7(4) . .
O1 C1 C2 118.5(4) . .
O2 C1 C2 115.8(4) . .
C7 C2 C3 117.6(4) . .
C7 C2 C1 121.4(4) . .
C3 C2 C1 121.1(4) . .
C4 C3 C2 121.2(4) . .
C4 C3 H3 119.4 . .
C2 C3 H3 119.4 . .
C3 C4 C5 119.5(4) . .
C3 C4 H4 120.3 . .
C5 C4 H4 120.3 . .
C6 C5 C4 121.1(4) . .
C6 C5 O3 118.2(3) . .
C4 C5 O3 120.7(3) . .
C5 C6 C7 119.6(4) . .
C5 C6 H6 120.2 . .
C7 C6 H6 120.2 . .
C6 C7 C2 121.0(4) . .
C6 C7 H7 119.5 . .
C2 C7 H7 119.5 . .
O3 C8 C9 123.2(3) . .
O3 C8 C9 114.8(3) . 4_675
C9 C8 C9 121.9(3) . 4_675
C8 C9 C8 118.1(3) . 2_765
C8 C9 H9 121.0 . .
C8 C9 H9 121.0 2_765 .
C1 O1 Co1 140.5(3) . .
C1 O2 Co2 121.7(3) . .
C8 O3 C5 118.0(3) . .
Co2 O4 H4A 109.5 . .
Co2 O4 H4B 109.5 . .
H4A O4 H4B 109.5 . .
Co2 O4 H4A' 109.5 . .
H4A O4 H4A' 109.5 . .
Co2 O4 H4B' 109.5 . .
H4A O4 H4B' 109.5 . .
H4B O4 H4B' 109.5 . .
H4A' O4 H4B' 109.5 . .
Co2 O4 H4A" 109.5 . .
H4A O4 H4A" 109.5 . .
H4B O4 H4A" 109.5 . .
H4A' O4 H4A" 109.5 . .
Co2 O4 H4B" 109.5 . .
H4B O4 H4B" 109.5 . .
H4A' O4 H4B" 109.5 . .
H4B' O4 H4B" 109.5 . .
H4A" O4 H4B" 109.5 . .

loop_
_geom_bond_atom_site_label_1
_geom_bond_atom_site_label_2
_geom_bond_distance
_geom_bond_site_symmetry_2
Co1 O1 2.084(3) 4_665
Co1 O1 2.084(3) 6
Co1 O1 2.084(3) 2_655
Co1 O1 2.084(3) 5_655
Co1 O1 2.084(3) 3_665
Co1 O1 2.084(3) .
Co2 O2 1.945(3) 4_665
Co2 O2 1.945(3) 2_655
Co2 O2 1.945(3) .
Co2 O4 2.178(3) .
C1 O1 1.245(5) .
C1 O2 1.272(5) .
C1 C2 1.486(6) .
C2 C7 1.390(6) .
C2 C3 1.405(5) .
C3 C4 1.361(6) .
C3 H3 0.9300 .
C4 C5 1.373(5) .
C4 H4 0.9300 .
C5 C6 1.365(5) .
C5 O3 1.403(4) .
C6 C7 1.373(6) .
C6 H6 0.9300 .
C7 H7 0.9300 .
C8 O3 1.374(4) .
C8 C9 1.382(5) .
C8 C9 1.381(5) 4_675
C9 C8 1.381(5) 2_765
C9 H9 0.9300 .
O4 H4A 0.8499 .
O4 H4B 0.8499 .
O4 H4A' 0.8499 .
O4 H4B' 0.8499 .
O4 H4A" 0.8499 .
O4 H4B" 0.8499 .

loop_
_geom_torsion_atom_site_label_1
_geom_torsion_atom_site_label_2
_geom_torsion_atom_site_label_3
_geom_torsion_atom_site_label_4
_geom_torsion
_geom_torsion_site_symmetry_1
_geom_torsion_site_symmetry_4
O1 C1 C2 C7 -0.7(6) . .
O2 C1 C2 C7 -179.1(3) . .
O1 C1 C2 C3 179.7(4) . .
O2 C1 C2 C3 1.3(6) . .
C7 C2 C3 C4 -1.2(6) . .
C1 C2 C3 C4 178.4(4) . .
C2 C3 C4 C5 -0.3(6) . .
C3 C4 C5 C6 1.0(6) . .
C3 C4 C5 O3 178.2(4) . .
C4 C5 C6 C7 -0.2(6) . .
O3 C5 C6 C7 -177.4(3) . .
C5 C6 C7 C2 -1.4(6) . .
C3 C2 C7 C6 2.1(6) . .
C1 C2 C7 C6 -177.5(4) . .
O3 C8 C9 C8 176.08(18) . 2_765
C9 C8 C9 C8 -0.5(7) 4_675 2_765
O2 C1 O1 Co1 -44.4(7) . .
C2 C1 O1 Co1 137.4(4) . .
O1 Co1 O1 C1 -4.2(5) 4_665 .
O1 Co1 O1 C1 91.9(4) 2_655 .
O1 Co1 O1 C1 -87.4(5) 5_655 .
O1 Co1 O1 C1 176.5(6) 3_665 .
O1 C1 O2 Co2 -8.0(6) . .
C2 C1 O2 Co2 170.2(3) . .
O2 Co2 O2 C1 91.6(3) 4_665 .
O2 Co2 O2 C1 -47.6(4) 2_655 .
O4 Co2 O2 C1 -158.0(3) . .
C9 C8 O3 C5 9.1(5) . .
C9 C8 O3 C5 -174.0(3) 4_675 .
C6 C5 O3 C8 -116.4(4) . .
C4 C5 O3 C8 66.3(4) . .
